data_4330093
loop_
_publ_author_name
'Worku A. Gobeze'
'Victoria A. Milway'
'Juan Olgu\'in'
'Guy N. L. Jameson'
'Sally Brooker'

_publ_section_title
;
 Nine Diiron(II) Complexes of Three Bis-tetradentate Pyrimidine Based
 Ligands with NCE (E = S, Se, BH3) Coligands
;
_journal_name_full 'Inorganic Chemistry'
_journal_page_first 9056
_journal_page_last 9065
_journal_paper_doi 10.1021/ic3012052
_journal_volume 51
_journal_year 2012
_chemical_formula_sum 'C42.7 H40.8 Fe2 N12 O0.7 Se4'
_chemical_formula_weight 1160.81
_chemical_name_systematic
; 
 ? 
;
_space_group_IT_number 14
_symmetry_cell_setting monoclinic
_symmetry_space_group_name_Hall '-P 2ybc'
_symmetry_space_group_name_H-M 'P 1 21/c 1'
_atom_sites_solution_hydrogens geom
_atom_sites_solution_primary direct
_atom_sites_solution_secondary difmap
_audit_creation_method SHELXL-97
_cell_angle_alpha 90.00
_cell_angle_beta 97.353(3)
_cell_angle_gamma 90.00
_cell_formula_units_Z 4
_cell_length_a 9.3377(5)
_cell_length_b 24.7012(13)
_cell_length_c 19.9340(10)
_cell_measurement_reflns_used 5291
_cell_measurement_temperature 91(2)
_cell_measurement_theta_max 22.08
_cell_measurement_theta_min 2.35
_cell_volume 4560.0(4)
_computing_structure_refinement 'SHELXL-97 (Sheldrick, 1997)'
_computing_structure_solution 'SHELXS-97 (Sheldrick, 1990)'
_diffrn_ambient_temperature 91(2)
_diffrn_measured_fraction_theta_full 0.965
_diffrn_measured_fraction_theta_max 0.965
_diffrn_radiation_monochromator graphite
_diffrn_radiation_source 'fine-focus sealed tube'
_diffrn_radiation_type MoK\a
_diffrn_radiation_wavelength 0.71073
_diffrn_reflns_av_R_equivalents 0.1037
_diffrn_reflns_av_sigmaI/netI 0.1074
_diffrn_reflns_limit_h_max 11
_diffrn_reflns_limit_h_min -11
_diffrn_reflns_limit_k_max 30
_diffrn_reflns_limit_k_min -30
_diffrn_reflns_limit_l_max 23
_diffrn_reflns_limit_l_min -24
_diffrn_reflns_number 48205
_diffrn_reflns_theta_full 26.04
_diffrn_reflns_theta_max 26.04
_diffrn_reflns_theta_min 1.94
_exptl_absorpt_coefficient_mu 3.877
_exptl_absorpt_correction_T_max 0.6978
_exptl_absorpt_correction_T_min 0.3359
_exptl_absorpt_correction_type multi-scan
_exptl_absorpt_process_details 'SCALE (Bruker AXS Inc.)'
_exptl_crystal_colour orange
_exptl_crystal_density_diffrn 1.691
_exptl_crystal_description block
_exptl_crystal_F_000 2298
_exptl_crystal_size_max 0.36
_exptl_crystal_size_mid 0.30
_exptl_crystal_size_min 0.10
_refine_diff_density_max 1.266
_refine_diff_density_min -1.456
_refine_diff_density_rms 0.134
_refine_ls_extinction_method none
_refine_ls_goodness_of_fit_ref 1.035
_refine_ls_hydrogen_treatment constr
_refine_ls_matrix_type full
_refine_ls_number_parameters 570
_refine_ls_number_reflns 8696
_refine_ls_number_restraints 15
_refine_ls_restrained_S_all 1.042
_refine_ls_R_factor_all 0.1405
_refine_ls_R_factor_gt 0.0610
_refine_ls_shift/su_max 0.001
_refine_ls_shift/su_mean 0.000
_refine_ls_structure_factor_coef Fsqd
_refine_ls_weighting_details 'calc w=1/[\s^2^(Fo^2^)+(0.0779P)^2^+8.0432P] where P=(Fo^2^+2Fc^2^)/3'
_refine_ls_weighting_scheme calc
_refine_ls_wR_factor_gt 0.1401
_refine_ls_wR_factor_ref 0.1746
_reflns_number_gt 4724
_reflns_number_total 8696
_reflns_threshold_expression >2sigma(I)
_cod_data_source_file ic3012052_si_001_5.cif
_cod_data_source_block wag596
_cod_original_formula_sum 'C42.70 H40.80 Fe2 N12 O0.70 Se4'
_cod_database_code 4330093

loop_
_symmetry_equiv_pos_as_xyz
'x, y, z'
'-x, y+1/2, -z+1/2'
'-x, -y, -z'
'x, -y-1/2, z-1/2'

loop_
_atom_site_label
_atom_site_type_symbol
_atom_site_fract_x
_atom_site_fract_y
_atom_site_fract_z
_atom_site_U_iso_or_equiv
_atom_site_adp_type
_atom_site_occupancy
_atom_site_symmetry_multiplicity
_atom_site_calc_flag
_atom_site_refinement_flags
_atom_site_disorder_assembly
_atom_site_disorder_group
Fe1 Fe 0.06780(10) 0.48266(4) 0.20729(5) 0.0318(3) Uani 1 1 d . . .
Fe2 Fe 0.39071(11) 0.71299(4) 0.33515(6) 0.0317(3) Uani 1 1 d . . .
C1 C 0.0897(7) 0.6035(3) 0.1669(4) 0.0340(18) Uani 1 1 d . . .
C2 C 0.1689(8) 0.6482(3) 0.1516(4) 0.0382(19) Uani 1 1 d . . .
H2 H 0.1483 0.6663 0.1094 0.046 Uiso 1 1 calc R . .
C3 C 0.2777(8) 0.6654(3) 0.1991(4) 0.0361(19) Uani 1 1 d . . .
N11 N 0.1160(6) 0.5784(2) 0.2282(3) 0.0299(14) Uani 1 1 d . . .
N15 N 0.3005(6) 0.6432(2) 0.2616(3) 0.0307(14) Uani 1 1 d . . .
C4 C 0.2189(7) 0.5998(3) 0.2734(4) 0.0265(16) Uani 1 1 d . . .
C5 C 0.2396(8) 0.5759(3) 0.3416(4) 0.0286(17) Uani 1 1 d . . .
C6 C 0.1202(8) 0.5552(3) 0.3692(4) 0.0336(18) Uani 1 1 d . . .
H6 H 0.0268 0.5566 0.3440 0.040 Uiso 1 1 calc R . .
C7 C 0.1385(10) 0.5327(3) 0.4333(4) 0.049(2) Uani 1 1 d . . .
H7 H 0.0580 0.5179 0.4517 0.059 Uiso 1 1 calc R . .
C8 C 0.2740(11) 0.5317(3) 0.4704(4) 0.049(2) Uani 1 1 d . . .
H8 H 0.2858 0.5169 0.5148 0.059 Uiso 1 1 calc R . .
C9 C 0.3909(10) 0.5518(3) 0.4442(4) 0.043(2) Uani 1 1 d . . .
H9 H 0.4835 0.5506 0.4702 0.052 Uiso 1 1 calc R . .
C10 C 0.3756(8) 0.5739(3) 0.3798(4) 0.0318(18) Uani 1 1 d . . .
H10 H 0.4576 0.5876 0.3617 0.038 Uiso 1 1 calc R . .
C11 C -0.0209(8) 0.5789(3) 0.1147(4) 0.041(2) Uani 1 1 d . . .
H11A H -0.0936 0.6067 0.0984 0.050 Uiso 1 1 calc R . .
H11B H 0.0267 0.5669 0.0756 0.050 Uiso 1 1 calc R . .
N12 N -0.0942(6) 0.5322(2) 0.1418(3) 0.0394(16) Uani 1 1 d . . .
N13 N 0.0073(7) 0.4106(2) 0.1464(3) 0.0390(16) Uani 1 1 d . . .
C12 C -0.1727(10) 0.5018(3) 0.0839(5) 0.059(3) Uani 1 1 d . . .
H12A H -0.2549 0.5244 0.0639 0.071 Uiso 1 1 calc R . .
H12B H -0.1068 0.4977 0.0490 0.071 Uiso 1 1 calc R . .
C13 C -0.2291(12) 0.4478(4) 0.0975(6) 0.088(4) Uani 1 1 d . . .
H13A H -0.3070 0.4380 0.0611 0.105 Uiso 1 1 calc R . .
H13B H -0.2709 0.4487 0.1407 0.105 Uiso 1 1 calc R . .
C14 C -0.1064(13) 0.4039(4) 0.1017(6) 0.085(4) Uani 1 1 d . . .
C15 C -0.1327(13) 0.3582(4) 0.0614(5) 0.084(4) Uani 1 1 d . . .
H15 H -0.2155 0.3562 0.0284 0.101 Uiso 1 1 calc R . .
C16 C -0.0385(11) 0.3170(4) 0.0700(5) 0.057(3) Uani 1 1 d . . .
H16 H -0.0533 0.2849 0.0438 0.069 Uiso 1 1 calc R . .
C17 C 0.0755(13) 0.3225(4) 0.1162(6) 0.088(4) Uani 1 1 d . . .
H17 H 0.1442 0.2940 0.1238 0.105 Uiso 1 1 calc R . .
C18 C 0.0946(11) 0.3698(4) 0.1536(5) 0.068(3) Uani 1 1 d . . .
H18 H 0.1773 0.3725 0.1866 0.082 Uiso 1 1 calc R . .
C22 C -0.2000(8) 0.5530(3) 0.1868(4) 0.042(2) Uani 1 1 d . . .
H22A H -0.1614 0.5867 0.2091 0.050 Uiso 1 1 calc R . .
H22B H -0.2920 0.5620 0.1586 0.050 Uiso 1 1 calc R . .
N14 N -0.1204(6) 0.4794(2) 0.2611(3) 0.0362(15) Uani 1 1 d . . .
C24 C -0.2295(8) 0.5131(3) 0.2400(4) 0.0369(19) Uani 1 1 d . . .
C25 C -0.3577(9) 0.5128(3) 0.2663(5) 0.048(2) Uani 1 1 d . . .
H25 H -0.4329 0.5372 0.2501 0.058 Uiso 1 1 calc R . .
C26 C -0.3754(9) 0.4760(4) 0.3172(5) 0.055(3) Uani 1 1 d . . .
H26 H -0.4629 0.4754 0.3368 0.065 Uiso 1 1 calc R . .
C27 C -0.2665(9) 0.4405(3) 0.3392(4) 0.047(2) Uani 1 1 d . . .
H27 H -0.2777 0.4146 0.3734 0.057 Uiso 1 1 calc R . .
C28 C -0.1385(9) 0.4435(3) 0.3098(4) 0.041(2) Uani 1 1 d . . .
H28 H -0.0619 0.4193 0.3249 0.049 Uiso 1 1 calc R . .
N16 N 0.4876(6) 0.7239(2) 0.2385(3) 0.0378(16) Uani 1 1 d . . .
C31 C 0.3740(8) 0.7116(3) 0.1829(4) 0.041(2) Uani 1 1 d . . .
H31A H 0.4191 0.7022 0.1421 0.049 Uiso 1 1 calc R . .
H31B H 0.3141 0.7443 0.1724 0.049 Uiso 1 1 calc R . .
C32 C 0.6088(8) 0.6822(3) 0.2399(4) 0.0355(19) Uani 1 1 d . . .
H32A H 0.5671 0.6464 0.2263 0.043 Uiso 1 1 calc R . .
H32B H 0.6748 0.6927 0.2070 0.043 Uiso 1 1 calc R . .
C34 C 0.6921(8) 0.6781(3) 0.3090(4) 0.0309(17) Uani 1 1 d . . .
C35 C 0.8402(8) 0.6728(3) 0.3200(4) 0.0349(19) Uani 1 1 d . . .
H35 H 0.8954 0.6734 0.2831 0.042 Uiso 1 1 calc R . .
C36 C 0.9058(9) 0.6668(3) 0.3844(5) 0.048(2) Uani 1 1 d . . .
H36 H 1.0080 0.6639 0.3930 0.057 Uiso 1 1 calc R . .
C37 C 0.8245(9) 0.6648(3) 0.4369(4) 0.048(2) Uani 1 1 d . . .
H37 H 0.8687 0.6589 0.4819 0.057 Uiso 1 1 calc R . .
C38 C 0.6768(8) 0.6718(3) 0.4230(4) 0.0382(19) Uani 1 1 d . . .
H38 H 0.6203 0.6712 0.4594 0.046 Uiso 1 1 calc R . .
N17 N 0.6109(6) 0.6792(2) 0.3605(3) 0.0276(14) Uani 1 1 d . . .
C42 C 0.5520(9) 0.7775(3) 0.2286(4) 0.044(2) Uani 1 1 d . . .
H42A H 0.5618 0.7824 0.1801 0.053 Uiso 1 1 calc R . .
H42B H 0.6499 0.7790 0.2544 0.053 Uiso 1 1 calc R . .
C43 C 0.4591(9) 0.8241(3) 0.2522(5) 0.057(3) Uani 1 1 d . . .
H43A H 0.4778 0.8576 0.2275 0.069 Uiso 1 1 calc R . .
H43B H 0.3556 0.8150 0.2409 0.069 Uiso 1 1 calc R . .
N18 N 0.4744(8) 0.7938(2) 0.3677(4) 0.052(2) Uani 1 1 d . . .
C44 C 0.4909(9) 0.8339(3) 0.3256(5) 0.051(2) Uani 1 1 d . . .
C45 C 0.5379(12) 0.8846(4) 0.3502(6) 0.080(3) Uani 1 1 d . . .
H45 H 0.5450 0.9135 0.3195 0.096 Uiso 1 1 calc R . .
C46 C 0.5743(15) 0.8932(4) 0.4191(7) 0.108(5) Uani 1 1 d U . .
H46 H 0.6060 0.9278 0.4356 0.130 Uiso 1 1 calc R . .
C47 C 0.5638(14) 0.8503(4) 0.4635(7) 0.098(4) Uani 1 1 d . . .
H47 H 0.5930 0.8541 0.5107 0.117 Uiso 1 1 calc R . .
C48 C 0.5088(11) 0.8016(4) 0.4361(6) 0.073(3) Uani 1 1 d . . .
H48 H 0.4944 0.7727 0.4659 0.087 Uiso 1 1 calc R . .
N50 N 0.2323(7) 0.4981(3) 0.1459(4) 0.0451(17) Uani 1 1 d . . .
C50 C 0.3151(8) 0.5228(3) 0.1205(4) 0.0347(18) Uani 1 1 d . . .
Se50 Se 0.43370(9) 0.56391(4) 0.07846(5) 0.0555(3) Uani 1 1 d . . .
N60 N 0.2006(7) 0.4454(2) 0.2844(3) 0.0360(15) Uani 1 1 d . . .
C60 C 0.2589(7) 0.4218(3) 0.3293(4) 0.0286(17) Uani 1 1 d . . .
Se60 Se 0.35219(10) 0.38513(3) 0.39796(4) 0.0477(3) Uani 1 1 d . . .
N70 N 0.1902(7) 0.7476(3) 0.2968(4) 0.053(2) Uani 1 1 d . A .
C70 C 0.0983(8) 0.7637(3) 0.2563(5) 0.060(3) Uani 1 1 d D . .
Se70 Se -0.0372(2) 0.80089(7) 0.20321(11) 0.0422(5) Uani 0.70 1 d PD A 1
Se71 Se -0.0375(6) 0.7793(3) 0.1867(3) 0.136(4) Uani 0.30 1 d PDU A 2
N80 N 0.3273(7) 0.6929(2) 0.4270(4) 0.0390(16) Uani 1 1 d . . .
C80 C 0.2751(7) 0.6925(3) 0.4762(4) 0.0361(19) Uani 1 1 d D . .
Se80 Se 0.18832(9) 0.69250(3) 0.55149(4) 0.0445(3) Uani 1 1 d D . .
O90 O -0.1714(9) 0.6968(3) 0.1139(5) 0.053(2) Uani 0.70 1 d P B 1
H90 H -0.1227 0.7150 0.1443 0.064 Uiso 0.70 1 calc PR B 1
C90 C -0.207(2) 0.7267(7) 0.0626(9) 0.101(6) Uani 0.70 1 d P B 1
H90A H -0.3039 0.7415 0.0646 0.122 Uiso 0.70 1 calc PR B 1
H90B H -0.2076 0.7051 0.0213 0.122 Uiso 0.70 1 calc PR B 1
H90C H -0.1378 0.7564 0.0623 0.122 Uiso 0.70 1 calc PR B 1

loop_
_atom_site_aniso_label
_atom_site_aniso_U_11
_atom_site_aniso_U_22
_atom_site_aniso_U_33
_atom_site_aniso_U_23
_atom_site_aniso_U_13
_atom_site_aniso_U_12
Fe1 0.0306(6) 0.0210(6) 0.0419(7) -0.0016(5) -0.0029(5) 0.0015(5)
Fe2 0.0300(6) 0.0168(5) 0.0487(7) 0.0007(5) 0.0061(5) 0.0009(4)
C1 0.036(4) 0.022(4) 0.041(5) -0.003(4) -0.005(4) 0.005(3)
C2 0.046(5) 0.030(4) 0.037(5) 0.013(4) -0.002(4) 0.008(4)
C3 0.036(4) 0.027(4) 0.043(5) 0.009(4) -0.006(4) -0.002(3)
N11 0.032(3) 0.017(3) 0.038(4) 0.004(3) -0.006(3) 0.002(3)
N15 0.036(3) 0.020(3) 0.034(4) 0.003(3) -0.004(3) -0.003(3)
C4 0.027(4) 0.012(3) 0.039(5) -0.001(3) -0.002(3) 0.004(3)
C5 0.041(4) 0.012(3) 0.029(4) -0.003(3) -0.009(4) -0.001(3)
C6 0.041(4) 0.028(4) 0.030(5) -0.002(4) -0.004(4) -0.001(3)
C7 0.067(6) 0.037(5) 0.047(6) 0.003(4) 0.017(5) -0.002(4)
C8 0.093(7) 0.022(5) 0.032(5) 0.000(4) 0.006(5) 0.010(5)
C9 0.071(6) 0.013(4) 0.038(5) -0.004(4) -0.017(5) 0.009(4)
C10 0.041(4) 0.015(4) 0.037(5) -0.003(3) -0.006(4) 0.001(3)
C11 0.040(4) 0.029(5) 0.049(5) -0.002(4) -0.015(4) 0.000(4)
N12 0.039(4) 0.033(4) 0.042(4) -0.006(3) -0.008(3) 0.001(3)
N13 0.040(4) 0.018(3) 0.056(5) -0.001(3) -0.003(3) -0.003(3)
C12 0.054(5) 0.038(5) 0.074(7) -0.010(5) -0.032(5) -0.003(4)
C13 0.078(7) 0.080(9) 0.097(9) -0.014(7) -0.019(7) -0.012(7)
C14 0.122(10) 0.046(6) 0.073(8) -0.024(6) -0.036(7) 0.024(6)
C15 0.118(9) 0.054(7) 0.069(8) -0.028(6) -0.033(7) 0.018(7)
C16 0.085(7) 0.042(6) 0.049(6) -0.014(5) 0.018(6) -0.018(5)
C17 0.112(9) 0.035(6) 0.105(10) -0.028(6) -0.032(8) 0.023(6)
C18 0.079(7) 0.033(5) 0.084(8) -0.020(5) -0.020(6) 0.004(5)
C22 0.040(4) 0.030(5) 0.050(5) -0.005(4) -0.010(4) 0.008(4)
N14 0.037(4) 0.025(4) 0.044(4) -0.008(3) -0.003(3) -0.005(3)
C24 0.033(4) 0.021(4) 0.054(5) -0.016(4) -0.002(4) -0.001(3)
C25 0.039(5) 0.029(5) 0.076(7) -0.011(5) 0.007(5) 0.004(4)
C26 0.048(5) 0.044(6) 0.074(7) -0.025(5) 0.018(5) -0.014(5)
C27 0.057(6) 0.027(5) 0.057(6) -0.001(4) 0.005(5) -0.004(4)
C28 0.049(5) 0.026(4) 0.047(5) -0.008(4) 0.003(4) -0.006(4)
N16 0.042(4) 0.024(3) 0.046(4) 0.007(3) -0.002(3) 0.000(3)
C31 0.040(4) 0.030(4) 0.050(5) 0.016(4) -0.005(4) -0.002(4)
C32 0.042(4) 0.021(4) 0.043(5) 0.003(4) 0.006(4) 0.004(3)
C34 0.035(4) 0.013(4) 0.044(5) -0.006(3) 0.002(4) -0.002(3)
C35 0.034(4) 0.022(4) 0.048(6) -0.013(4) 0.000(4) 0.000(3)
C36 0.034(4) 0.031(5) 0.075(7) -0.017(5) 0.000(5) 0.004(4)
C37 0.049(5) 0.043(5) 0.045(6) -0.001(4) -0.022(5) 0.004(4)
C38 0.047(5) 0.029(4) 0.037(5) -0.006(4) 0.002(4) -0.005(4)
N17 0.030(3) 0.017(3) 0.034(4) -0.004(3) -0.004(3) -0.004(3)
C42 0.050(5) 0.028(4) 0.056(6) 0.015(4) 0.016(4) -0.008(4)
C43 0.052(5) 0.028(5) 0.093(8) 0.017(5) 0.015(5) 0.009(4)
N18 0.062(5) 0.017(4) 0.082(6) -0.009(4) 0.030(4) -0.001(3)
C44 0.060(5) 0.020(5) 0.079(7) -0.004(5) 0.034(5) 0.000(4)
C45 0.119(9) 0.025(5) 0.102(9) -0.005(6) 0.037(8) -0.011(5)
C46 0.179(12) 0.036(6) 0.123(10) -0.030(7) 0.067(9) -0.031(7)
C47 0.153(11) 0.034(6) 0.118(10) -0.036(6) 0.062(9) -0.031(7)
C48 0.096(8) 0.039(6) 0.093(9) -0.033(6) 0.047(7) -0.017(5)
N50 0.047(4) 0.033(4) 0.055(5) -0.002(3) 0.005(4) 0.001(3)
C50 0.033(4) 0.031(5) 0.038(5) -0.002(4) -0.001(4) 0.011(4)
Se50 0.0434(5) 0.0687(7) 0.0551(6) 0.0152(5) 0.0094(4) 0.0036(5)
N60 0.039(4) 0.023(4) 0.042(4) -0.005(3) -0.004(3) 0.002(3)
C60 0.026(4) 0.021(4) 0.039(5) -0.008(4) 0.007(4) -0.006(3)
Se60 0.0705(6) 0.0292(5) 0.0401(5) 0.0030(4) -0.0060(4) -0.0003(4)
N70 0.038(4) 0.030(4) 0.094(6) 0.008(4) 0.013(4) 0.006(3)
C70 0.038(5) 0.056(6) 0.087(8) 0.038(6) 0.009(5) 0.012(5)
Se70 0.0397(9) 0.0203(7) 0.0661(10) 0.0077(7) 0.0048(8) 0.0131(6)
Se71 0.094(4) 0.151(7) 0.181(7) 0.120(5) 0.092(4) 0.096(5)
N80 0.041(4) 0.024(4) 0.053(5) -0.006(3) 0.010(4) -0.004(3)
C80 0.028(4) 0.019(4) 0.061(6) -0.002(4) 0.005(4) 0.002(3)
Se80 0.0500(5) 0.0456(5) 0.0365(5) -0.0077(4) -0.0003(4) -0.0015(4)
O90 0.055(6) 0.040(5) 0.062(6) 0.001(5) -0.002(5) 0.015(4)
C90 0.130(16) 0.079(13) 0.082(13) -0.045(11) -0.037(12) 0.020(11)

loop_
_atom_type_symbol
_atom_type_description
_atom_type_scat_dispersion_real
_atom_type_scat_dispersion_imag
_atom_type_scat_source
C C 0.0033 0.0016 'International Tables Vol C Tables 4.2.6.8 and 6.1.1.4'
H H 0.0000 0.0000 'International Tables Vol C Tables 4.2.6.8 and 6.1.1.4'
N N 0.0061 0.0033 'International Tables Vol C Tables 4.2.6.8 and 6.1.1.4'
Fe Fe 0.3463 0.8444 'International Tables Vol C Tables 4.2.6.8 and 6.1.1.4'
O O 0.0106 0.0060 'International Tables Vol C Tables 4.2.6.8 and 6.1.1.4'
Se Se -0.0929 2.2259 'International Tables Vol C Tables 4.2.6.8 and 6.1.1.4'

loop_
_geom_angle_atom_site_label_1
_geom_angle_atom_site_label_2
_geom_angle_atom_site_label_3
_geom_angle
_geom_angle_publ_flag
N60 Fe1 N50 95.7(3) y
N60 Fe1 N14 93.6(2) y
N50 Fe1 N14 169.6(3) y
N60 Fe1 N13 98.0(2) y
N50 Fe1 N13 88.9(2) y
N14 Fe1 N13 94.4(2) y
N60 Fe1 N12 167.8(2) y
N50 Fe1 N12 92.9(2) y
N14 Fe1 N12 77.2(2) y
N13 Fe1 N12 90.8(2) y
N60 Fe1 N11 103.0(2) y
N50 Fe1 N11 78.0(2) y
N14 Fe1 N11 95.4(2) y
N13 Fe1 N11 156.2(2) y
N12 Fe1 N11 70.4(2) y
N80 Fe2 N70 94.4(3) y
N80 Fe2 N18 95.1(3) y
N70 Fe2 N18 90.3(3) y
N80 Fe2 N17 94.1(2) y
N70 Fe2 N17 171.5(3) y
N18 Fe2 N17 89.4(2) y
N80 Fe2 N16 170.4(2) y
N70 Fe2 N16 94.4(3) y
N18 Fe2 N16 88.7(3) y
N17 Fe2 N16 77.1(2) y
N80 Fe2 N15 104.9(2) y
N70 Fe2 N15 80.9(2) y
N18 Fe2 N15 158.7(3) y
N17 Fe2 N15 96.5(2) y
N16 Fe2 N15 72.8(2) y
N11 C1 C2 121.3(7) ?
N11 C1 C11 117.8(6) ?
C2 C1 C11 120.8(7) ?
C3 C2 C1 117.8(7) ?
N15 C3 C2 121.9(7) ?
N15 C3 C31 118.3(6) ?
C2 C3 C31 119.8(7) ?
C4 N11 C1 117.0(6) ?
C4 N11 Fe1 126.9(4) ?
C1 N11 Fe1 106.3(4) ?
C4 N15 C3 117.1(6) ?
C4 N15 Fe2 129.7(5) ?
C3 N15 Fe2 106.2(4) ?
N11 C4 N15 124.6(6) ?
N11 C4 C5 117.5(6) ?
N15 C4 C5 117.9(6) ?
C10 C5 C6 119.0(7) ?
C10 C5 C4 121.5(6) ?
C6 C5 C4 119.5(6) ?
C7 C6 C5 120.0(7) ?
C6 C7 C8 119.9(8) ?
C9 C8 C7 120.7(8) ?
C8 C9 C10 120.4(8) ?
C9 C10 C5 119.9(7) ?
N12 C11 C1 112.0(6) ?
C11 N12 C12 108.4(6) ?
C11 N12 C22 108.8(6) ?
C12 N12 C22 109.8(6) ?
C11 N12 Fe1 109.3(4) ?
C12 N12 Fe1 113.9(5) ?
C22 N12 Fe1 106.5(4) ?
C18 N13 C14 115.2(7) ?
C18 N13 Fe1 117.2(6) ?
C14 N13 Fe1 127.6(6) ?
C13 C12 N12 117.8(8) ?
C12 C13 C14 111.0(9) ?
N13 C14 C15 124.3(9) ?
N13 C14 C13 118.3(8) ?
C15 C14 C13 117.1(10) ?
C16 C15 C14 118.6(10) ?
C17 C16 C15 117.8(9) ?
C16 C17 C18 119.8(9) ?
N13 C18 C17 124.2(9) ?
C24 C22 N12 113.0(6) ?
C24 N14 C28 118.4(7) ?
C24 N14 Fe1 116.9(5) ?
C28 N14 Fe1 124.4(5) ?
N14 C24 C25 123.0(8) ?
N14 C24 C22 115.3(7) ?
C25 C24 C22 121.6(7) ?
C24 C25 C26 118.4(8) ?
C27 C26 C25 120.0(8) ?
C26 C27 C28 118.1(8) ?
N14 C28 C27 122.0(8) ?
C31 N16 C42 110.7(6) ?
C31 N16 C32 109.8(6) ?
C42 N16 C32 107.1(6) ?
C31 N16 Fe2 106.9(4) ?
C42 N16 Fe2 115.8(5) ?
C32 N16 Fe2 106.4(4) ?
N16 C31 C3 112.8(6) ?
C34 C32 N16 111.0(6) ?
N17 C34 C35 122.0(7) ?
N17 C34 C32 114.9(6) ?
C35 C34 C32 123.1(7) ?
C36 C35 C34 118.9(8) ?
C35 C36 C37 119.9(7) ?
C36 C37 C38 118.6(8) ?
N17 C38 C37 122.3(8) ?
C38 N17 C34 118.1(6) ?
C38 N17 Fe2 124.7(5) ?
C34 N17 Fe2 115.4(5) ?
N16 C42 C43 111.9(6) ?
C44 C43 C42 111.9(7) ?
C44 N18 C48 119.5(8) ?
C44 N18 Fe2 123.8(6) ?
C48 N18 Fe2 116.7(6) ?
N18 C44 C45 120.5(9) ?
N18 C44 C43 118.8(7) ?
C45 C44 C43 120.7(9) ?
C46 C45 C44 120.8(10) ?
C45 C46 C47 119.0(10) ?
C48 C47 C46 117.3(12) ?
N18 C48 C47 122.7(10) ?
C50 N50 Fe1 158.0(6) ?
N50 C50 Se50 176.1(7) ?
C60 N60 Fe1 171.4(6) ?
N60 C60 Se60 178.9(7) ?
C70 N70 Fe2 157.8(7) ?
N70 C70 Se70 168.6(9) ?
N70 C70 Se71 171.1(9) ?
Se70 C70 Se71 20.1(2) ?
C80 N80 Fe2 164.5(6) ?
N80 C80 Se80 178.2(7) ?

loop_
_geom_bond_atom_site_label_1
_geom_bond_atom_site_label_2
_geom_bond_distance
_geom_bond_publ_flag
Fe1 N60 2.063(7) y
Fe1 N50 2.118(7) y
Fe1 N14 2.173(6) y
Fe1 N13 2.188(6) y
Fe1 N12 2.233(6) y
Fe1 N11 2.433(6) y
Fe2 N80 2.056(7) y
Fe2 N70 2.110(7) y
Fe2 N18 2.210(7) y
Fe2 N17 2.216(6) y
Fe2 N16 2.248(6) y
Fe2 N15 2.349(6) y
C1 N11 1.366(9) ?
C1 C2 1.383(10) ?
C1 C11 1.498(10) ?
C2 C3 1.365(10) ?
C3 N15 1.353(9) ?
C3 C31 1.513(10) ?
N11 C4 1.339(8) ?
N15 C4 1.353(8) ?
C4 C5 1.471(10) ?
C5 C10 1.397(9) ?
C5 C6 1.402(10) ?
C6 C7 1.382(10) ?
C7 C8 1.383(12) ?
C8 C9 1.363(12) ?
C9 C10 1.385(10) ?
C11 N12 1.478(9) ?
N12 C12 1.489(10) ?
N12 C22 1.508(9) ?
N13 C18 1.291(10) ?
N13 C14 1.305(11) ?
C12 C13 1.471(13) ?
C13 C14 1.572(14) ?
C14 C15 1.390(13) ?
C15 C16 1.342(13) ?
C16 C17 1.323(13) ?
C17 C18 1.386(12) ?
C22 C24 1.499(11) ?
N14 C24 1.341(9) ?
N14 C28 1.344(9) ?
C24 C25 1.366(10) ?
C25 C26 1.387(12) ?
C26 C27 1.372(12) ?
C27 C28 1.398(11) ?
N16 C31 1.464(9) ?
N16 C42 1.478(9) ?
N16 C32 1.527(9) ?
C32 C34 1.496(10) ?
C34 N17 1.352(9) ?
C34 C35 1.379(10) ?
C35 C36 1.358(11) ?
C36 C37 1.372(11) ?
C37 C38 1.382(11) ?
C38 N17 1.331(9) ?
C42 C43 1.551(11) ?
C43 C44 1.476(12) ?
N18 C44 1.321(10) ?
N18 C48 1.374(12) ?
C44 C45 1.394(12) ?
C45 C46 1.388(15) ?
C46 C47 1.392(15) ?
C47 C48 1.391(13) ?
N50 C50 1.151(9) ?
C50 Se50 1.788(9) ?
N60 C60 1.146(9) ?
C60 Se60 1.775(8) ?
N70 C70 1.171(9) ?
C70 Se70 1.794(7) ?
C70 Se71 1.796(7) ?
N80 C80 1.150(8) ?
C80 Se80 1.795(7) ?
O90 C90 1.270(18) ?

loop_
_geom_hbond_atom_site_label_D
_geom_hbond_atom_site_label_H
_geom_hbond_atom_site_label_A
_geom_hbond_distance_DH
_geom_hbond_distance_HA
_geom_hbond_distance_DA
_geom_hbond_angle_DHA
O90 H90 Se70 0.84 2.50 3.283(9) 154.4

loop_
_geom_torsion_atom_site_label_1
_geom_torsion_atom_site_label_2
_geom_torsion_atom_site_label_3
_geom_torsion_atom_site_label_4
_geom_torsion
N11 C1 C2 C3 2.0(11)
C11 C1 C2 C3 -173.6(7)
C1 C2 C3 N15 -5.9(11)
C1 C2 C3 C31 175.8(7)
C2 C1 N11 C4 1.8(10)
C11 C1 N11 C4 177.6(6)
C2 C1 N11 Fe1 -146.5(6)
C11 C1 N11 Fe1 29.3(7)
N60 Fe1 N11 C4 8.2(6)
N50 Fe1 N11 C4 -85.0(6)
N14 Fe1 N11 C4 103.2(6)
N13 Fe1 N11 C4 -142.9(6)
N12 Fe1 N11 C4 177.5(6)
N60 Fe1 N11 C1 152.4(4)
N50 Fe1 N11 C1 59.2(5)
N14 Fe1 N11 C1 -112.6(4)
N13 Fe1 N11 C1 1.2(8)
N12 Fe1 N11 C1 -38.3(4)
C2 C3 N15 C4 5.6(10)
C31 C3 N15 C4 -176.0(6)
C2 C3 N15 Fe2 -147.8(6)
C31 C3 N15 Fe2 30.5(8)
N80 Fe2 N15 C4 2.8(6)
N70 Fe2 N15 C4 -89.4(6)
N18 Fe2 N15 C4 -155.8(6)
N17 Fe2 N15 C4 98.8(6)
N16 Fe2 N15 C4 173.1(6)
N80 Fe2 N15 C3 151.7(4)
N70 Fe2 N15 C3 59.5(5)
N18 Fe2 N15 C3 -6.9(9)
N17 Fe2 N15 C3 -112.4(5)
N16 Fe2 N15 C3 -38.1(4)
C1 N11 C4 N15 -2.2(9)
Fe1 N11 C4 N15 138.7(5)
C1 N11 C4 C5 174.8(6)
Fe1 N11 C4 C5 -44.2(8)
C3 N15 C4 N11 -1.5(10)
Fe2 N15 C4 N11 144.6(5)
C3 N15 C4 C5 -178.5(6)
Fe2 N15 C4 C5 -32.4(8)
N11 C4 C5 C10 147.2(6)
N15 C4 C5 C10 -35.6(9)
N11 C4 C5 C6 -33.3(9)
N15 C4 C5 C6 143.9(6)
C10 C5 C6 C7 -0.5(10)
C4 C5 C6 C7 180.0(7)
C5 C6 C7 C8 1.3(11)
C6 C7 C8 C9 -1.3(12)
C7 C8 C9 C10 0.4(11)
C8 C9 C10 C5 0.4(11)
C6 C5 C10 C9 -0.3(10)
C4 C5 C10 C9 179.2(6)
N11 C1 C11 N12 5.0(9)
C2 C1 C11 N12 -179.2(6)
C1 C11 N12 C12 -165.6(6)
C1 C11 N12 C22 75.1(7)
C1 C11 N12 Fe1 -40.9(7)
N60 Fe1 N12 C11 99.9(12)
N50 Fe1 N12 C11 -35.0(5)
N14 Fe1 N12 C11 141.8(5)
N13 Fe1 N12 C11 -123.9(5)
N11 Fe1 N12 C11 41.2(5)
N60 Fe1 N12 C12 -138.7(11)
N50 Fe1 N12 C12 86.5(6)
N14 Fe1 N12 C12 -96.7(6)
N13 Fe1 N12 C12 -2.5(6)
N11 Fe1 N12 C12 162.7(6)
N60 Fe1 N12 C22 -17.5(13)
N50 Fe1 N12 C22 -152.3(5)
N14 Fe1 N12 C22 24.5(4)
N13 Fe1 N12 C22 118.7(5)
N11 Fe1 N12 C22 -76.1(4)
N60 Fe1 N13 C18 -24.1(7)
N50 Fe1 N13 C18 71.6(7)
N14 Fe1 N13 C18 -118.3(7)
N12 Fe1 N13 C18 164.4(7)
N11 Fe1 N13 C18 127.6(7)
N60 Fe1 N13 C14 157.8(9)
N50 Fe1 N13 C14 -106.6(9)
N14 Fe1 N13 C14 63.5(9)
N12 Fe1 N13 C14 -13.7(9)
N11 Fe1 N13 C14 -50.6(11)
C11 N12 C12 C13 167.9(8)
C22 N12 C12 C13 -73.4(10)
Fe1 N12 C12 C13 45.9(10)
N12 C12 C13 C14 -80.0(11)
C18 N13 C14 C15 -3.0(17)
Fe1 N13 C14 C15 175.2(9)
C18 N13 C14 C13 171.1(10)
Fe1 N13 C14 C13 -10.7(15)
C12 C13 C14 N13 57.9(14)
C12 C13 C14 C15 -127.6(11)
N13 C14 C15 C16 2.5(19)
C13 C14 C15 C16 -171.6(11)
C14 C15 C16 C17 -0.8(17)
C15 C16 C17 C18 -0.2(17)
C14 N13 C18 C17 1.9(16)
Fe1 N13 C18 C17 -176.5(9)
C16 C17 C18 N13 -0.4(18)
C11 N12 C22 C24 -153.7(6)
C12 N12 C22 C24 87.8(8)
Fe1 N12 C22 C24 -36.0(7)
N60 Fe1 N14 C24 161.0(5)
N50 Fe1 N14 C24 7.3(16)
N13 Fe1 N14 C24 -100.7(5)
N12 Fe1 N14 C24 -10.8(5)
N11 Fe1 N14 C24 57.6(5)
N60 Fe1 N14 C28 -24.3(6)
N50 Fe1 N14 C28 -178.0(12)
N13 Fe1 N14 C28 74.0(6)
N12 Fe1 N14 C28 163.8(6)
N11 Fe1 N14 C28 -127.7(6)
C28 N14 C24 C25 0.6(11)
Fe1 N14 C24 C25 175.6(6)
C28 N14 C24 C22 178.5(6)
Fe1 N14 C24 C22 -6.6(8)
N12 C22 C24 N14 29.7(9)
N12 C22 C24 C25 -152.4(7)
N14 C24 C25 C26 0.1(11)
C22 C24 C25 C26 -177.6(7)
C24 C25 C26 C27 -1.0(12)
C25 C26 C27 C28 1.2(12)
C24 N14 C28 C27 -0.4(10)
Fe1 N14 C28 C27 -175.0(5)
C26 C27 C28 N14 -0.5(11)
N70 Fe2 N16 C31 -39.5(5)
N18 Fe2 N16 C31 -129.7(5)
N17 Fe2 N16 C31 140.6(5)
N15 Fe2 N16 C31 39.5(4)
N70 Fe2 N16 C42 84.4(5)
N18 Fe2 N16 C42 -5.8(5)
N17 Fe2 N16 C42 -95.5(5)
N15 Fe2 N16 C42 163.4(5)
N70 Fe2 N16 C32 -156.8(4)
N18 Fe2 N16 C32 113.1(5)
N17 Fe2 N16 C32 23.4(4)
N15 Fe2 N16 C32 -77.8(4)
C42 N16 C31 C3 -164.3(6)
C32 N16 C31 C3 77.7(8)
Fe2 N16 C31 C3 -37.3(7)
N15 C3 C31 N16 3.4(10)
C2 C3 C31 N16 -178.2(7)
C31 N16 C32 C34 -156.0(6)
C42 N16 C32 C34 83.8(7)
Fe2 N16 C32 C34 -40.6(6)
N16 C32 C34 N17 41.2(8)
N16 C32 C34 C35 -139.7(7)
N17 C34 C35 C36 2.2(10)
C32 C34 C35 C36 -176.8(7)
C34 C35 C36 C37 1.4(11)
C35 C36 C37 C38 -3.1(12)
C36 C37 C38 N17 1.3(12)
C37 C38 N17 C34 2.2(10)
C37 C38 N17 Fe2 -162.0(6)
C35 C34 N17 C38 -4.0(10)
C32 C34 N17 C38 175.1(6)
C35 C34 N17 Fe2 161.7(5)
C32 C34 N17 Fe2 -19.2(7)
N80 Fe2 N17 C38 -22.6(6)
N18 Fe2 N17 C38 72.4(6)
N16 Fe2 N17 C38 161.2(6)
N15 Fe2 N17 C38 -128.1(5)
N80 Fe2 N17 C34 172.8(5)
N18 Fe2 N17 C34 -92.2(5)
N16 Fe2 N17 C34 -3.3(4)
N15 Fe2 N17 C34 67.3(5)
C31 N16 C42 C43 81.5(8)
C32 N16 C42 C43 -158.9(7)
Fe2 N16 C42 C43 -40.4(8)
N16 C42 C43 C44 84.0(9)
N80 Fe2 N18 C44 -158.3(6)
N70 Fe2 N18 C44 -63.8(7)
N17 Fe2 N18 C44 107.7(6)
N16 Fe2 N18 C44 30.6(6)
N15 Fe2 N18 C44 1.0(11)
N80 Fe2 N18 C48 21.0(7)
N70 Fe2 N18 C48 115.4(7)
N17 Fe2 N18 C48 -73.1(6)
N16 Fe2 N18 C48 -150.2(7)
N15 Fe2 N18 C48 -179.8(6)
C48 N18 C44 C45 -2.3(13)
Fe2 N18 C44 C45 176.9(7)
C48 N18 C44 C43 177.6(8)
Fe2 N18 C44 C43 -3.2(10)
C42 C43 C44 N18 -58.1(10)
C42 C43 C44 C45 121.8(9)
N18 C44 C45 C46 2.9(16)
C43 C44 C45 C46 -177.0(10)
C44 C45 C46 C47 0.2(19)
C45 C46 C47 C48 -3.6(19)
C44 N18 C48 C47 -1.4(14)
Fe2 N18 C48 C47 179.4(8)
C46 C47 C48 N18 4.3(17)
N60 Fe1 N50 C50 -105.0(17)
N14 Fe1 N50 C50 49(3)
N13 Fe1 N50 C50 157.1(17)
N12 Fe1 N50 C50 66.3(17)
N11 Fe1 N50 C50 -3.0(17)
N80 Fe2 N70 C70 -160.8(18)
N18 Fe2 N70 C70 104.1(18)
N16 Fe2 N70 C70 15.3(18)
N15 Fe2 N70 C70 -56.4(18)
Fe2 N70 C70 Se70 -122(4)
N70 Fe2 N80 C80 -36(2)
N18 Fe2 N80 C80 54(2)
N17 Fe2 N80 C80 144(2)
N15 Fe2 N80 C80 -118(2)
